data_2103301
loop_
_publ_author_name
'Vithana, Champika'
'Uekusa, Hidehiro'
'Sekine, Akiko'
'Ohashi, Yuji'

_publ_section_title
;
 Modified photoreactivity due to mixed crystal formation. I. Three
 mixed crystals between isostructural cobaloxime complexes
;
_journal_issue 2
_journal_name_full 'Acta Crystallographica Section B'
_journal_page_first 227
_journal_page_last 232
_journal_paper_doi 10.1107/S0108768101019346
_journal_volume 58
_journal_year 2002
_chemical_formula_moiety 'C16.55 H23.64 Br0.45 Co N6 O4'
_chemical_formula_sum 'C16.55 H23.64 Br0.45 Co N6 O4'
_chemical_formula_weight 465.54
_chemical_name_systematic
;
[(3-bromopyridine) (2-cyanoethyl) cobaloxime]
[(2-cyanoethyl)(3-methylpyridine) cobaloxime]
;
_space_group_IT_number 14
_symmetry_cell_setting monoclinic
_symmetry_space_group_name_Hall '-P 2yab'
_symmetry_space_group_name_H-M 'P 1 21/a 1'
_atom_sites_solution_hydrogens geom
_atom_sites_solution_primary direct
_atom_sites_solution_secondary difmap
_audit_creation_method SHELXL-97
_cell_angle_alpha 90.00
_cell_angle_beta 94.73(6)
_cell_angle_gamma 90.00
_cell_formula_units_Z 4
_cell_length_a 23.82(2)
_cell_length_b 9.520(10)
_cell_length_c 8.822(5)
_cell_measurement_reflns_used 20
_cell_measurement_temperature 293(2)
_cell_measurement_theta_max 15
_cell_measurement_theta_min 12.5
_cell_volume 1994(3)
_computing_cell_refinement Texsan
_computing_data_collection Texsan
_computing_molecular_graphics 'ORTEP-III(Burnet & Johnson, 1996)'
_computing_structure_refinement 'SHELXL-97 (Sheldrick, 1997)'
_computing_structure_solution 'SIR-92 (Altomare et al., 1994)'
_diffrn_ambient_temperature 293(2)
_diffrn_measured_fraction_theta_full 0.991
_diffrn_measured_fraction_theta_max 0.991
_diffrn_measurement_device_type AFC7R-RIGAKU
_diffrn_measurement_method 'Omega-2 theta scan'
_diffrn_radiation_monochromator graphite
_diffrn_radiation_source 'fine-focus sealed tube'
_diffrn_radiation_type MoK\a
_diffrn_radiation_wavelength 0.71069
_diffrn_reflns_av_R_equivalents 0.1027
_diffrn_reflns_av_sigmaI/netI 0.0296
_diffrn_reflns_limit_h_max 31
_diffrn_reflns_limit_h_min -30
_diffrn_reflns_limit_k_max 0
_diffrn_reflns_limit_k_min -12
_diffrn_reflns_limit_l_max 0
_diffrn_reflns_limit_l_min -11
_diffrn_reflns_number 4886
_diffrn_reflns_theta_full 27.60
_diffrn_reflns_theta_max 27.60
_diffrn_reflns_theta_min 2.74
_diffrn_standards_decay_% -0.334
_diffrn_standards_interval_count 150
_diffrn_standards_number 3
_exptl_absorpt_coefficient_mu 1.801
_exptl_absorpt_correction_T_max 0.698
_exptl_absorpt_correction_T_min 0.451
_exptl_absorpt_correction_type psi-scan
_exptl_absorpt_process_details '(North, Phillips & Mathews, 1968)'
_exptl_crystal_colour Orange
_exptl_crystal_density_diffrn 1.551
_exptl_crystal_density_method 'not measured'
_exptl_crystal_description Diamond
_exptl_crystal_F_000 1084
_exptl_crystal_size_max 0.7
_exptl_crystal_size_mid 0.2
_exptl_crystal_size_min 0.2
_refine_diff_density_max 0.765
_refine_diff_density_min -0.994
_refine_ls_extinction_method none
_refine_ls_goodness_of_fit_ref 1.095
_refine_ls_hydrogen_treatment mixed
_refine_ls_matrix_type full
_refine_ls_number_parameters 268
_refine_ls_number_reflns 4591
_refine_ls_number_restraints 2
_refine_ls_restrained_S_all 1.094
_refine_ls_R_factor_all 0.0780
_refine_ls_R_factor_gt 0.0570
_refine_ls_shift/su_max 0.008
_refine_ls_shift/su_mean 0.000
_refine_ls_structure_factor_coef Fsqd
_refine_ls_weighting_details 'calc w=1/[\s^2^(Fo^2^)+(0.0954P)^2^+3.0983P] where P=(Fo^2^+2Fc^2^)/3'
_refine_ls_weighting_scheme calc
_refine_ls_wR_factor_gt 0.1610
_refine_ls_wR_factor_ref 0.1765
_reflns_number_gt 3638
_reflns_number_total 4591
_reflns_threshold_expression >2sigma(I)
_cod_data_source_file ta0008.cif
_cod_data_source_block Mix-III
_cod_depositor_comments
;
The following automatic conversions were performed:
'_symmetry_cell_setting' value 'Monoclinic' changed to 'monoclinic'
according to '/home/saulius/struct/CIF-dictionaries/cif_core.dic'
dictionary named 'cif_core.dic' version 2.4.1 from
2010-06-29.

'_exptl_absorpt_correction_type' value 'Psi-scan' changed to
'psi-scan' according to
'/home/saulius/struct/CIF-dictionaries/cif_core.dic' dictionary named
'cif_core.dic' version 2.4.1 from 2010-06-29.

Automatic conversion script
Id: cif_fix_enum 1527 2010-12-29 10:47:43Z saulius 

The following automatic conversions were performed:

'_symmetry_cell_setting' value 'Monoclinic' changed to 'monoclinic'
according to /home/saulius/struct/CIF-dictionaries/cif_core.dic
dictionary named 'cif_core.dic' version 2.4.1 from
2010-06-29.

'_exptl_absorpt_correction_type' value 'Psi-scan'
changed to 'psi-scan' according to
/home/saulius/struct/CIF-dictionaries/cif_core.dic dictionary named
'cif_core.dic' version 2.4.1 from 2010-06-29.

Automatic conversion script
Id: cif_fix_values 1715 2011-07-08 13:25:40Z adriana 
;
_cod_original_sg_symbol_H-M P21/a
_cod_database_code 2103301

loop_
_symmetry_equiv_pos_as_xyz
'x, y, z'
'-x+1/2, y+1/2, -z'
'-x, -y, -z'
'x-1/2, -y-1/2, z'

loop_
_atom_site_label
_atom_site_fract_x
_atom_site_fract_y
_atom_site_fract_z
_atom_site_U_iso_or_equiv
_atom_site_adp_type
_atom_site_calc_flag
_atom_site_refinement_flags
_atom_site_occupancy
_atom_site_disorder_assembly
_atom_site_disorder_group
_atom_site_type_symbol
Co 0.35920(2) 0.16419(5) 0.70504(5) 0.02951(17) Uani d . 1 . . Co
O1 0.38674(15) 0.2650(3) 0.4169(3) 0.0508(8) Uani d . 1 . . O
H1 0.3687 0.3409 0.4853 0.061 Uiso d . 1 . . H
O2 0.34342(14) 0.4399(3) 0.5795(3) 0.0476(7) Uani d . 1 . . O
O3 0.37062(13) -0.1126(3) 0.8242(3) 0.0415(6) Uani d . 1 . . O
O4 0.32826(13) 0.0636(3) 0.9930(3) 0.0440(7) Uani d . 1 . . O
H4 0.3454 -0.0106 0.9260 0.053 Uiso d . 1 . . H
N1 0.38758(14) 0.1540(3) 0.5126(3) 0.0373(7) Uani d . 1 . . N
N2 0.33763(14) 0.3553(3) 0.7009(4) 0.0357(7) Uani d . 1 . . N
N3 0.38008(13) -0.0275(3) 0.7092(4) 0.0331(6) Uani d . 1 . . N
N4 0.32997(13) 0.1761(3) 0.8974(4) 0.0340(6) Uani d . 1 . . N
N5 0.1802(3) 0.2690(8) 0.8047(7) 0.0926(18) Uani d . 1 . . N
N6 0.43726(13) 0.2238(3) 0.8044(3) 0.0339(6) Uani d . 1 . . N
C1 0.40754(17) 0.0346(4) 0.4737(4) 0.0393(8) Uani d . 1 . . C
C3 0.40298(17) -0.0743(4) 0.5899(4) 0.0380(8) Uani d . 1 . . C
C5 0.4316(2) 0.0085(6) 0.3250(5) 0.0584(12) Uani d . 1 . . C
H3A 0.4374 0.0966 0.2756 0.088 Uiso calc R 1 . . H
H3B 0.4060 -0.0481 0.2614 0.088 Uiso calc R 1 . . H
H3C 0.4670 -0.0397 0.3425 0.088 Uiso calc R 1 . . H
C7 0.4214(2) -0.2227(5) 0.5716(6) 0.0511(11) Uani d . 1 . . C
H4A 0.4087 -0.2789 0.6524 0.077 Uiso calc R 1 . . H
H4B 0.4618 -0.2263 0.5752 0.077 Uiso calc R 1 . . H
H4C 0.4057 -0.2584 0.4756 0.077 Uiso calc R 1 . . H
C2 0.31933(16) 0.4059(4) 0.8232(5) 0.0377(8) Uani d . 1 . . C
C4 0.31581(16) 0.2989(4) 0.9417(4) 0.0349(7) Uani d . 1 . . C
C6 0.3016(2) 0.5548(5) 0.8404(6) 0.0576(12) Uani d . 1 . . C
H7A 0.3187 0.6123 0.7677 0.086 Uiso calc R 1 . . H
H7B 0.3132 0.5867 0.9413 0.086 Uiso calc R 1 . . H
H7C 0.2613 0.5613 0.8232 0.086 Uiso calc R 1 . . H
C8 0.2958(2) 0.3314(5) 1.0941(5) 0.0500(10) Uani d . 1 . . C
H8A 0.3085 0.2594 1.1651 0.075 Uiso calc R 1 . . H
H8B 0.2554 0.3352 1.0861 0.075 Uiso calc R 1 . . H
H8C 0.3108 0.4204 1.1289 0.075 Uiso calc R 1 . . H
C9 0.28419(17) 0.0961(5) 0.6123(5) 0.0426(9) Uani d . 1 . . C
H9A 0.2908 0.0481 0.5185 0.051 Uiso calc R 1 . . H
H9B 0.2707 0.0262 0.6805 0.051 Uiso calc R 1 . . H
C10 0.23623(19) 0.2013(5) 0.5758(5) 0.0507(10) Uani d . 1 . . C
H10A 0.2517 0.2857 0.5340 0.061 Uiso calc R 1 . . H
H10B 0.2098 0.1611 0.4981 0.061 Uiso calc R 1 . . H
C11 0.20619(19) 0.2394(6) 0.7046(6) 0.0581(13) Uani d . 1 . . C
C16 0.45884(17) 0.1633(4) 0.9335(4) 0.0396(8) Uani d . 1 . . C
H16 0.4384 0.0927 0.9766 0.047 Uiso calc R 1 . . H
C15 0.5103(2) 0.2019(5) 1.0047(5) 0.0497(10) Uani d . 1 . . C
H15 0.5244 0.1566 1.0932 0.060 Uiso calc R 1 . . H
C14 0.54027(19) 0.3071(5) 0.9441(6) 0.0506(11) Uani d . 1 A . C
H14 0.5753 0.3332 0.9897 0.061 Uiso calc R 1 . . H
C13 0.51813(17) 0.3739(3) 0.8150(5) 0.0435(9) Uani d D 1 . . C
C12 0.46690(17) 0.3287(4) 0.7465(5) 0.0388(8) Uani d . 1 A . C
H12 0.4524 0.3723 0.6574 0.047 Uiso calc R 1 . . H
Br 0.55385(9) 0.5245(3) 0.7292(3) 0.0548(5) Uani d PD 0.454(4) A 1 Br
C17 0.5510(10) 0.492(2) 0.755(3) 0.084(10) Uani d PD 0.546(4) A 2 C
H17A 0.5318 0.5271 0.6632 0.126 Uiso calc PR 0.546(4) A 2 H
H17B 0.5877 0.4593 0.7353 0.126 Uiso calc PR 0.546(4) A 2 H
H17C 0.5546 0.5661 0.8296 0.126 Uiso calc PR 0.546(4) A 2 H

loop_
_atom_site_aniso_label
_atom_site_aniso_U_11
_atom_site_aniso_U_22
_atom_site_aniso_U_33
_atom_site_aniso_U_12
_atom_site_aniso_U_13
_atom_site_aniso_U_23
Co 0.0325(3) 0.0246(3) 0.0314(3) -0.00018(18) 0.00282(18) 0.00325(18)
O1 0.076(2) 0.0402(16) 0.0365(14) -0.0020(15) 0.0091(14) 0.0114(12)
O2 0.067(2) 0.0307(13) 0.0456(15) 0.0043(13) 0.0062(14) 0.0147(12)
O3 0.0510(17) 0.0281(13) 0.0461(15) -0.0001(12) 0.0085(12) 0.0099(11)
O4 0.0531(17) 0.0373(15) 0.0432(15) -0.0044(13) 0.0139(12) 0.0101(12)
N1 0.0392(17) 0.0388(17) 0.0340(15) -0.0043(14) 0.0048(13) 0.0066(13)
N2 0.0350(16) 0.0304(15) 0.0411(16) 0.0015(12) -0.0002(13) 0.0054(13)
N3 0.0312(15) 0.0285(15) 0.0392(15) 0.0005(12) 0.0007(12) 0.0030(12)
N4 0.0295(15) 0.0350(16) 0.0377(16) -0.0002(12) 0.0032(12) 0.0055(12)
N5 0.072(3) 0.111(5) 0.096(4) 0.022(3) 0.009(3) -0.016(4)
N6 0.0347(16) 0.0305(15) 0.0369(15) 0.0000(12) 0.0046(12) 0.0017(12)
C1 0.040(2) 0.041(2) 0.0368(18) -0.0022(16) 0.0061(15) -0.0028(16)
C3 0.0364(19) 0.0343(19) 0.043(2) 0.0039(15) 0.0040(15) -0.0050(16)
C5 0.070(3) 0.061(3) 0.047(2) -0.006(2) 0.022(2) -0.010(2)
C7 0.058(3) 0.037(2) 0.059(3) 0.0075(19) 0.009(2) -0.0060(19)
C2 0.0348(19) 0.0305(18) 0.048(2) 0.0018(14) 0.0023(16) -0.0038(16)
C4 0.0317(17) 0.0347(18) 0.0386(18) -0.0034(14) 0.0043(14) -0.0038(15)
C6 0.072(3) 0.032(2) 0.071(3) 0.011(2) 0.018(2) -0.005(2)
C8 0.061(3) 0.047(2) 0.044(2) 0.001(2) 0.016(2) -0.0082(19)
C9 0.039(2) 0.042(2) 0.046(2) -0.0001(16) -0.0035(16) -0.0077(17)
C10 0.042(2) 0.050(2) 0.059(3) 0.0009(19) -0.0089(19) -0.003(2)
C11 0.035(2) 0.061(3) 0.076(3) 0.009(2) -0.009(2) -0.015(3)
C16 0.038(2) 0.040(2) 0.0410(19) -0.0018(16) 0.0042(15) 0.0049(16)
C15 0.049(3) 0.052(2) 0.046(2) 0.001(2) -0.0060(19) 0.0049(19)
C14 0.036(2) 0.054(3) 0.061(3) -0.0038(19) -0.0026(19) -0.006(2)
C13 0.043(2) 0.0321(19) 0.056(2) -0.0067(16) 0.0100(18) -0.0036(17)
C12 0.0380(19) 0.0353(19) 0.043(2) -0.0013(15) 0.0057(15) 0.0049(16)
Br 0.0473(7) 0.0448(10) 0.0736(11) -0.0136(6) 0.0121(6) 0.0072(8)
C17 0.088(14) 0.061(13) 0.107(15) -0.007(8) 0.031(9) 0.036(8)

loop_
_atom_type_symbol
_atom_type_description
_atom_type_scat_dispersion_real
_atom_type_scat_dispersion_imag
_atom_type_scat_source
Co Co 0.3494 0.9721 'International Tables Vol C Tables 4.2.6.8 and 6.1.1.4'
C C 0.0033 0.0016 'International Tables Vol C Tables 4.2.6.8 and 6.1.1.4'
O O 0.0106 0.0060 'International Tables Vol C Tables 4.2.6.8 and 6.1.1.4'
N N 0.0061 0.0033 'International Tables Vol C Tables 4.2.6.8 and 6.1.1.4'
Br Br -0.2901 2.4595 'International Tables Vol C Tables 4.2.6.8 and 6.1.1.4'
H H 0.0000 0.0000 'International Tables Vol C Tables 4.2.6.8 and 6.1.1.4'

loop_
_geom_angle_atom_site_label_1
_geom_angle_atom_site_label_2
_geom_angle_atom_site_label_3
_geom_angle
N1 Co N2 98.61(14)
N1 Co N4 179.26(14)
N2 Co N4 80.79(14)
N1 Co N3 81.61(14)
N2 Co N3 179.47(13)
N4 Co N3 98.98(14)
N1 Co C9 89.40(17)
N2 Co C9 94.07(16)
N4 Co C9 90.21(17)
N3 Co C9 85.45(16)
N1 Co N6 91.11(15)
N2 Co N6 88.71(14)
N4 Co N6 89.31(14)
N3 Co N6 91.77(13)
C9 Co N6 177.06(15)
N1 O1 H1 99.5(3)
N2 O2 H1 98.2(2)
N4 O4 H4 98.7(2)
C1 N1 O1 120.7(3)
C1 N1 Co 117.0(3)
O1 N1 Co 122.4(3)
C2 N2 O2 120.1(3)
C2 N2 Co 117.0(3)
O2 N2 Co 122.8(3)
C3 N3 O3 121.0(3)
C3 N3 Co 116.2(3)
O3 N3 Co 122.8(2)
C4 N4 O4 120.2(3)
C4 N4 Co 116.9(3)
O4 N4 Co 122.6(2)
C16 N6 C12 117.7(3)
C16 N6 Co 120.7(3)
C12 N6 Co 121.6(3)
N1 C1 C3 112.7(3)
N1 C1 C5 123.8(4)
C3 C1 C5 123.4(4)
N3 C3 C1 112.5(3)
N3 C3 C7 123.9(4)
C1 C3 C7 123.6(4)
C1 C5 H3A 109.5
C1 C5 H3B 109.5
H3A C5 H3B 109.5
C1 C5 H3C 109.5
H3A C5 H3C 109.5
H3B C5 H3C 109.5
C3 C7 H4A 109.5
C3 C7 H4B 109.5
H4A C7 H4B 109.5
C3 C7 H4C 109.5
H4A C7 H4C 109.5
H4B C7 H4C 109.5
N2 C2 C4 112.3(3)
N2 C2 C6 124.0(4)
C4 C2 C6 123.7(4)
N4 C4 C2 112.5(3)
N4 C4 C8 124.9(4)
C2 C4 C8 122.6(4)
C2 C6 H7A 109.5
C2 C6 H7B 109.5
H7A C6 H7B 109.5
C2 C6 H7C 109.5
H7A C6 H7C 109.5
H7B C6 H7C 109.5
C4 C8 H8A 109.5
C4 C8 H8B 109.5
H8A C8 H8B 109.5
C4 C8 H8C 109.5
H8A C8 H8C 109.5
H8B C8 H8C 109.5
C10 C9 Co 119.8(3)
C10 C9 H9A 107.4
Co C9 H9A 107.4
C10 C9 H9B 107.4
Co C9 H9B 107.4
H9A C9 H9B 106.9
C11 C10 C9 114.2(4)
C11 C10 H10A 108.7
C9 C10 H10A 108.7
C11 C10 H10B 108.7
C9 C10 H10B 108.7
H10A C10 H10B 107.6
N5 C11 C10 177.4(6)
N6 C16 C15 122.4(4)
N6 C16 H16 118.8
C15 C16 H16 118.8
C14 C15 C16 119.3(4)
C14 C15 H15 120.3
C16 C15 H15 120.3
C15 C14 C13 119.2(4)
C15 C14 H14 120.4
C13 C14 H14 120.4
C14 C13 C12 118.8(3)
C14 C13 C17 117.7(11)
C12 C13 C17 123.4(11)
C14 C13 Br 122.6(3)
C12 C13 Br 118.6(3)
C17 C13 Br 4.9(11)
N6 C12 C13 122.4(4)
N6 C12 H12 118.8
C13 C12 H12 118.8
C13 C17 H17A 109.5
C13 C17 H17B 109.5
H17A C17 H17B 109.5
C13 C17 H17C 109.5
H17A C17 H17C 109.5
H17B C17 H17C 109.5

loop_
_geom_bond_atom_site_label_1
_geom_bond_atom_site_label_2
_geom_bond_distance
Co N1 1.881(3)
Co N2 1.890(4)
Co N4 1.890(3)
Co N3 1.891(4)
Co C9 2.010(4)
Co N6 2.069(4)
O1 N1 1.352(4)
O1 H1 1.055(3)
O2 N2 1.356(4)
O2 H1 1.423(3)
O3 N3 1.332(4)
O4 N4 1.366(4)
O4 H4 1.027(3)
N1 C1 1.289(5)
N2 C2 1.290(5)
N3 C3 1.304(5)
N4 C4 1.286(5)
N5 C11 1.155(8)
N6 C16 1.340(5)
N6 C12 1.347(5)
C1 C3 1.469(6)
C1 C5 1.496(6)
C3 C7 1.493(6)
C5 H3A 0.9600
C5 H3B 0.9600
C5 H3C 0.9600
C7 H4A 0.9600
C7 H4B 0.9600
C7 H4C 0.9600
C2 C4 1.467(6)
C2 C6 1.490(6)
C4 C8 1.495(5)
C6 H7A 0.9600
C6 H7B 0.9600
C6 H7C 0.9600
C8 H8A 0.9600
C8 H8B 0.9600
C8 H8C 0.9600
C9 C10 1.533(6)
C9 H9A 0.9700
C9 H9B 0.9700
C10 C11 1.438(7)
C10 H10A 0.9700
C10 H10B 0.9700
C16 C15 1.381(6)
C16 H16 0.9300
C15 C14 1.365(7)
C15 H15 0.9300
C14 C13 1.371(6)
C14 H14 0.9300
C13 C12 1.385(6)
C13 C17 1.4903(14)
C13 Br 1.8592(16)
C12 H12 0.9300
C17 H17A 0.9600
C17 H17B 0.9600
C17 H17C 0.9600
